data_7717558
loop_
_publ_author_name
'Wu, Jianfeng'
'Li, Mengtao'
'Yang, Qianqian'
'Zhang, Baoliang'
'Tang, Jinkui'

_publ_section_title
;
 Two-step Spin Transition around Room Temperature in a FeIII Complex
;
_journal_name_full 'Dalton Transactions'
_journal_paper_doi 10.1039/D4DT02736A
_journal_year 2024
_chemical_formula_moiety 'C32 H22 Fe N4 O4, B F4, 2(C2 H3 N)'
_chemical_formula_sum 'C36 H28 B F4 Fe N6 O4'
_chemical_formula_weight 751.30
_space_group_crystal_system triclinic
_space_group_IT_number 2
_space_group_name_Hall '-P 1'
_space_group_name_H-M_alt 'P -1'
_atom_sites_solution_hydrogens geom
_atom_sites_solution_primary iterative
_audit_creation_date 2024-06-08
_audit_creation_method
;
Olex2 1.5
(compiled 2021.12.09 svn.r5202d8cf for OlexSys, GUI svn.r6439)
;
_audit_update_record
;
2024-11-16 deposited with the CCDC.	2024-11-21 downloaded from the CCDC.
;
_cell_angle_alpha 109.494(4)
_cell_angle_beta 105.229(4)
_cell_angle_gamma 92.470(4)
_cell_formula_units_Z 2
_cell_length_a 9.7833(15)
_cell_length_b 11.9474(18)
_cell_length_c 15.724(2)
_cell_measurement_reflns_used 6647
_cell_measurement_temperature 190.00
_cell_measurement_theta_max 25.01
_cell_measurement_theta_min 2.70
_cell_volume 1654.3(4)
_computing_cell_refinement 'Bruker SMART'
_computing_data_collection 'Bruker SMART'
_computing_data_reduction 'Bruker SAINT'
_computing_molecular_graphics 'Olex2 1.5 (Dolomanov et al., 2009)'
_computing_publication_material 'Olex2 1.5 (Dolomanov et al., 2009)'
_computing_structure_refinement 'SHELXL 2018/3 (Sheldrick, 2015)'
_computing_structure_solution 'olex2.solve 1.5 (Bourhis et al., 2015)'
_diffrn_ambient_temperature 190.00
_diffrn_measured_fraction_theta_full 0.990
_diffrn_measured_fraction_theta_max 0.990
_diffrn_measurement_device_type 'CCD area detector'
_diffrn_measurement_method 'phi and omega scans'
_diffrn_radiation_monochromator graphite
_diffrn_radiation_type MoK\a
_diffrn_radiation_wavelength 0.71073
_diffrn_reflns_av_R_equivalents 0.0707
_diffrn_reflns_av_unetI/netI 0.0607
_diffrn_reflns_Laue_measured_fraction_full 0.990
_diffrn_reflns_Laue_measured_fraction_max 0.990
_diffrn_reflns_limit_h_max 11
_diffrn_reflns_limit_h_min -11
_diffrn_reflns_limit_k_max 14
_diffrn_reflns_limit_k_min -14
_diffrn_reflns_limit_l_max 18
_diffrn_reflns_limit_l_min -18
_diffrn_reflns_number 25536
_diffrn_reflns_point_group_measured_fraction_full 0.990
_diffrn_reflns_point_group_measured_fraction_max 0.990
_diffrn_reflns_theta_full 25.028
_diffrn_reflns_theta_max 25.028
_diffrn_reflns_theta_min 1.877
_diffrn_source_current 1.4
_diffrn_source_power 0.07
_diffrn_source_voltage 50.0
_exptl_absorpt_coefficient_mu 0.530
_exptl_absorpt_correction_T_max 0.909
_exptl_absorpt_correction_T_min 0.899
_exptl_absorpt_correction_type multi-scan
_exptl_absorpt_process_details
'multi-scan was used for absorption correction. wR2(int) was 0.0979 before and 0.0508 after correction. The Ratio of minimum to maximum transmission is 0.8290. The \l/2 correction factor is Not present.'
_exptl_crystal_colour 'clear dark red'
_exptl_crystal_colour_lustre clear
_exptl_crystal_colour_modifier dark
_exptl_crystal_colour_primary red
_exptl_crystal_density_diffrn 1.508
_exptl_crystal_description block
_exptl_crystal_F_000 770
_exptl_crystal_size_max 0.2
_exptl_crystal_size_mid 0.18
_exptl_crystal_size_min 0.18
_refine_diff_density_max 0.547
_refine_diff_density_min -0.424
_refine_diff_density_rms 0.078
_refine_ls_extinction_method none
_refine_ls_goodness_of_fit_ref 1.066
_refine_ls_hydrogen_treatment constr
_refine_ls_matrix_type full
_refine_ls_number_parameters 510
_refine_ls_number_reflns 5800
_refine_ls_number_restraints 58
_refine_ls_restrained_S_all 1.071
_refine_ls_R_factor_all 0.0838
_refine_ls_R_factor_gt 0.0599
_refine_ls_shift/su_max 0.000
_refine_ls_shift/su_mean 0.000
_refine_ls_structure_factor_coef Fsqd
_refine_ls_weighting_details 'w=1/[\s^2^(Fo^2^)+(0.0732P)^2^+2.2226P] where P=(Fo^2^+2Fc^2^)/3'
_refine_ls_weighting_scheme calc
_refine_ls_wR_factor_gt 0.1443
_refine_ls_wR_factor_ref 0.1577
_reflns_Friedel_coverage 0.000
_reflns_number_gt 4321
_reflns_number_total 5800
_reflns_threshold_expression 'I > 2\s(I)'
_cod_data_source_file d4dt02736a2.cif
_cod_data_source_block 1_190K
_cod_database_code 7717558
_shelx_shelxl_version_number 2018/3
_shelx_space_group_comment
;
The symmetry employed for this shelxl refinement is uniquely defined
by the following loop, which should always be used as a source of
symmetry information in preference to the above space-group names.
They are only intended as comments.
;
_shelx_estimated_absorpt_t_max 0.911
_shelx_estimated_absorpt_t_min 0.901
_olex2_refinement_description
;
1. Fixed Uiso
 At 1.2 times of:
  All C(H) groups
 At 1.5 times of:
  All C(H,H,H) groups, All O(H) groups
2. Restrained distances
 F3-B1 \\sim F3A-B1
 with sigma of 0.02
 F4-B1 \\sim F4A-B1
 with sigma of 0.02
 F2-B1 \\sim F2A-B1
 with sigma of 0.02
 F1-B1 \\sim F1A-B1
 with sigma of 0.02
3. Uiso/Uaniso restraints and constraints
Uanis(F3A) \\sim Ueq, Uanis(F3) \\sim Ueq, Uanis(B1) \\sim Ueq, Uanis(F2) \\sim
Ueq, Uanis(F1) \\sim Ueq, Uanis(F4) \\sim Ueq, Uanis(F1A) \\sim Ueq, Uanis(F2A)
\\sim Ueq, Uanis(F4A) \\sim Ueq: with sigma of 0.01 and sigma for terminal
atoms of 0.02
4. Others
 Sof(F1A)=Sof(F3A)=Sof(F2A)=Sof(F4A)=1-FVAR(1)
 Sof(F3)=Sof(F2)=Sof(F1)=Sof(F4)=FVAR(1)
5.a Aromatic/amide H refined with riding coordinates:
 C10(H10), C26(H26), C1(H1), C23(H23), C14(H14), C24(H24), C25(H25), C9(H9),
 C28(H28), C17(H17), C7(H7), C29(H29), C3(H3), C2(H2A), C8(H8), C18(H18),
 C16(H16), C15(H15), C30(H30), C19(H19)
5.b Idealised Me refined as rotating group:
 C36(H36A,H36B,H36C), C34(H34A,H34B,H34C)
5.c Idealised tetrahedral OH refined as rotating group:
 O2(H2), O4(H4)
;
_olex2_submission_special_instructions 'No special instructions were received'

loop_
_space_group_symop_operation_xyz
'x, y, z'
'-x, -y, -z'

loop_
_atom_site_label
_atom_site_type_symbol
_atom_site_fract_x
_atom_site_fract_y
_atom_site_fract_z
_atom_site_U_iso_or_equiv
_atom_site_adp_type
_atom_site_occupancy
_atom_site_site_symmetry_order
_atom_site_calc_flag
_atom_site_refinement_flags_posn
_atom_site_refinement_flags_adp
_atom_site_refinement_flags_occupancy
_atom_site_disorder_assembly
_atom_site_disorder_group
Fe1 Fe 0.46465(5) 0.41013(4) 0.67980(4) 0.02190(18) Uani 1 1 d . . . . .
O1 O 0.5320(3) 0.3038(2) 0.58694(17) 0.0273(6) Uani 1 1 d . . . . .
O3 O 0.6462(3) 0.4987(2) 0.75484(18) 0.0298(6) Uani 1 1 d . . . . .
O2 O 0.6065(3) 0.1781(2) 0.4380(2) 0.0382(7) Uani 1 1 d . . . . .
H2 H 0.620702 0.125652 0.391335 0.057 Uiso 1 1 calc R U . . .
O4 O 0.8957(3) 0.6089(3) 0.8853(2) 0.0437(8) Uani 1 1 d . . . . .
H4 H 0.867105 0.534765 0.863515 0.066 Uiso 1 1 calc R U . . .
N1 N 0.3781(3) 0.5086(3) 0.7755(2) 0.0257(7) Uani 1 1 d . . . . .
N2 N 0.4935(3) 0.3129(3) 0.7588(2) 0.0256(7) Uani 1 1 d . . . . .
N3 N 0.2678(3) 0.3290(3) 0.6057(2) 0.0287(7) Uani 1 1 d . . . . .
N4 N 0.4237(3) 0.5093(3) 0.6035(2) 0.0261(7) Uani 1 1 d . . . . .
F3 F 0.7097(11) -0.0229(13) 0.1476(5) 0.064(2) Uani 0.734(18) 1 d D U P A 1
C27 C 0.6361(4) 0.6546(3) 0.6874(3) 0.0269(8) Uani 1 1 d . . . . .
C21 C 0.2081(4) 0.3729(3) 0.5365(3) 0.0293(9) Uani 1 1 d . . . . .
C10 C 0.5652(4) 0.2229(3) 0.7479(3) 0.0276(8) Uani 1 1 d . . . . .
H10 H 0.585178 0.190072 0.796474 0.033 Uiso 1 1 calc R U . . .
C5 C 0.3703(4) 0.4584(3) 0.8408(3) 0.0276(8) Uani 1 1 d . . . . .
C26 C 0.5045(4) 0.6039(3) 0.6149(3) 0.0291(9) Uani 1 1 d . . . . .
H26 H 0.473853 0.643457 0.571371 0.035 Uiso 1 1 calc R U . . .
C32 C 0.6993(4) 0.6010(3) 0.7525(3) 0.0259(8) Uani 1 1 d . . . . .
C12 C 0.5920(4) 0.2089(3) 0.5917(3) 0.0255(8) Uani 1 1 d . . . . .
C1 C 0.3252(4) 0.6102(3) 0.7813(3) 0.0313(9) Uani 1 1 d . . . . .
H1 H 0.331772 0.646319 0.736778 0.038 Uiso 1 1 calc R U . . .
C11 C 0.6160(4) 0.1695(3) 0.6690(3) 0.0274(8) Uani 1 1 d . . . . .
C6 C 0.4325(4) 0.3517(3) 0.8346(3) 0.0272(8) Uani 1 1 d . . . . .
C22 C 0.2882(4) 0.4703(3) 0.5324(3) 0.0287(9) Uani 1 1 d . . . . .
F2 F 0.7549(11) 0.1531(6) 0.2695(8) 0.078(3) Uani 0.734(18) 1 d D U P A 1
C4 C 0.3033(4) 0.5089(4) 0.9110(3) 0.0347(10) Uani 1 1 d . . . . .
C13 C 0.6347(4) 0.1398(3) 0.5126(3) 0.0279(8) Uani 1 1 d . . . . .
C20 C 0.0718(4) 0.3232(4) 0.4719(3) 0.0344(10) Uani 1 1 d . . . . .
C23 C 0.2325(4) 0.5190(4) 0.4658(3) 0.0336(9) Uani 1 1 d . . . . .
H23 H 0.284710 0.586317 0.463518 0.040 Uiso 1 1 calc R U . . .
C31 C 0.8303(4) 0.6589(4) 0.8212(3) 0.0318(9) Uani 1 1 d . . . . .
C14 C 0.7007(4) 0.0416(3) 0.5126(3) 0.0342(9) Uani 1 1 d . . . . .
H14 H 0.729316 -0.002234 0.459080 0.041 Uiso 1 1 calc R U . . .
C24 C 0.0952(5) 0.4675(4) 0.3998(3) 0.0385(10) Uani 1 1 d . . . . .
H24 H 0.057342 0.500520 0.352769 0.046 Uiso 1 1 calc R U . . .
C25 C 0.0174(4) 0.3732(4) 0.4022(3) 0.0366(10) Uani 1 1 d . . . . .
H25 H -0.073717 0.340381 0.357189 0.044 Uiso 1 1 calc R U . . .
C9 C 0.3008(5) 0.4516(4) 0.9754(3) 0.0416(11) Uani 1 1 d . . . . .
H9 H 0.257480 0.484605 1.023982 0.050 Uiso 1 1 calc R U . . .
C28 C 0.7050(4) 0.7639(3) 0.6924(3) 0.0348(9) Uani 1 1 d . . . . .
H28 H 0.662843 0.800202 0.648355 0.042 Uiso 1 1 calc R U . . .
C17 C 0.1927(4) 0.2399(3) 0.6144(3) 0.0332(9) Uani 1 1 d . . . . .
H17 H 0.233992 0.210139 0.662935 0.040 Uiso 1 1 calc R U . . .
C7 C 0.4273(5) 0.2982(4) 0.8980(3) 0.0368(10) Uani 1 1 d . . . . .
H7 H 0.468672 0.226926 0.894798 0.044 Uiso 1 1 calc R U . . .
C29 C 0.8324(5) 0.8181(4) 0.7603(3) 0.0426(11) Uani 1 1 d . . . . .
H29 H 0.878484 0.891453 0.763020 0.051 Uiso 1 1 calc R U . . .
C3 C 0.2475(5) 0.6166(4) 0.9132(3) 0.0400(10) Uani 1 1 d . . . . .
H3 H 0.200976 0.653660 0.959256 0.048 Uiso 1 1 calc R U . . .
C2 C 0.2601(5) 0.6663(4) 0.8505(3) 0.0405(11) Uani 1 1 d . . . . .
H2A H 0.224776 0.739847 0.853050 0.049 Uiso 1 1 calc R U . . .
C8 C 0.3600(5) 0.3492(4) 0.9688(3) 0.0439(11) Uani 1 1 d . . . . .
H8 H 0.356076 0.311100 1.012517 0.053 Uiso 1 1 calc R U . . .
F1 F 0.6262(11) 0.0003(7) 0.2714(5) 0.086(3) Uani 0.734(18) 1 d D U P A 1
C18 C 0.0562(5) 0.1893(4) 0.5551(3) 0.0422(11) Uani 1 1 d . . . . .
H18 H 0.004508 0.126949 0.563902 0.051 Uiso 1 1 calc R U . . .
C16 C 0.6852(5) 0.0668(3) 0.6663(3) 0.0357(10) Uani 1 1 d . . . . .
H16 H 0.702667 0.041226 0.718794 0.043 Uiso 1 1 calc R U . . .
C15 C 0.7269(4) 0.0046(4) 0.5900(3) 0.0386(10) Uani 1 1 d . . . . .
H15 H 0.773495 -0.063690 0.589289 0.046 Uiso 1 1 calc R U . . .
C30 C 0.8937(4) 0.7657(4) 0.8247(3) 0.0386(10) Uani 1 1 d . . . . .
H30 H 0.981155 0.804291 0.872175 0.046 Uiso 1 1 calc R U . . .
C19 C -0.0037(4) 0.2292(4) 0.4842(3) 0.0407(11) Uani 1 1 d . . . . .
H19 H -0.096593 0.193631 0.442728 0.049 Uiso 1 1 calc R U . . .
N5 N 0.8905(6) 0.3656(5) 0.8729(4) 0.0776(15) Uani 1 1 d . . . . .
F4 F 0.8557(10) -0.0045(8) 0.2884(4) 0.109(4) Uani 0.734(18) 1 d D U P A 1
C36 C 0.5968(6) -0.1022(4) -0.0842(4) 0.0604(14) Uani 1 1 d . . . . .
H36A H 0.494407 -0.110541 -0.116301 0.091 Uiso 1 1 calc R U . . .
H36B H 0.609552 -0.107631 -0.021793 0.091 Uiso 1 1 calc R U . . .
H36C H 0.639015 -0.166439 -0.121654 0.091 Uiso 1 1 calc R U . . .
C33 C 0.9470(6) 0.2852(5) 0.8738(4) 0.0635(15) Uani 1 1 d . . . . .
C35 C 0.6663(6) 0.0122(5) -0.0735(4) 0.0573(14) Uani 1 1 d . . . . .
N6 N 0.7190(7) 0.1017(5) -0.0661(4) 0.0897(18) Uani 1 1 d . . . . .
B1 B 0.7379(6) 0.0327(5) 0.2420(4) 0.0447(13) Uani 1 1 d D U . . .
C34 C 1.0134(7) 0.1823(5) 0.8803(5) 0.087(2) Uani 1 1 d . . . . .
H34A H 1.054639 0.151397 0.827918 0.130 Uiso 1 1 calc R U . . .
H34B H 0.941657 0.119897 0.876891 0.130 Uiso 1 1 calc R U . . .
H34C H 1.089369 0.205309 0.940348 0.130 Uiso 1 1 calc R U . . .
F1A F 0.662(3) -0.022(4) 0.1475(15) 0.088(10) Uani 0.266(18) 1 d D U P A 2
F3A F 0.875(2) 0.056(3) 0.251(2) 0.138(11) Uani 0.266(18) 1 d D U P A 2
F2A F 0.699(3) 0.1429(16) 0.271(2) 0.086(9) Uani 0.266(18) 1 d D U P A 2
F4A F 0.703(3) -0.0200(19) 0.2944(15) 0.105(8) Uani 0.266(18) 1 d D U P A 2

loop_
_atom_site_aniso_label
_atom_site_aniso_U_11
_atom_site_aniso_U_22
_atom_site_aniso_U_33
_atom_site_aniso_U_23
_atom_site_aniso_U_13
_atom_site_aniso_U_12
Fe1 0.0223(3) 0.0184(3) 0.0249(3) 0.0078(2) 0.0061(2) 0.0052(2)
O1 0.0344(14) 0.0226(13) 0.0288(14) 0.0121(11) 0.0111(12) 0.0105(11)
O3 0.0309(14) 0.0285(14) 0.0309(15) 0.0132(12) 0.0068(12) 0.0044(11)
O2 0.0508(18) 0.0373(16) 0.0334(16) 0.0131(13) 0.0210(14) 0.0178(14)
O4 0.0352(17) 0.0515(19) 0.0399(17) 0.0190(15) 0.0008(14) 0.0026(15)
N1 0.0246(16) 0.0248(16) 0.0279(17) 0.0092(14) 0.0081(13) 0.0039(13)
N2 0.0282(17) 0.0209(16) 0.0289(17) 0.0110(13) 0.0078(14) 0.0037(13)
N3 0.0274(17) 0.0269(17) 0.0285(17) 0.0058(14) 0.0079(14) 0.0058(14)
N4 0.0304(17) 0.0250(17) 0.0278(17) 0.0124(14) 0.0118(14) 0.0105(14)
F3 0.087(5) 0.073(4) 0.035(3) 0.013(3) 0.028(3) 0.016(4)
C27 0.028(2) 0.0237(19) 0.030(2) 0.0081(16) 0.0122(17) 0.0058(16)
C21 0.029(2) 0.0222(19) 0.033(2) 0.0017(16) 0.0134(17) 0.0078(16)
C10 0.031(2) 0.024(2) 0.030(2) 0.0155(17) 0.0045(17) 0.0051(16)
C5 0.0252(19) 0.0233(19) 0.027(2) 0.0031(16) 0.0048(16) -0.0012(15)
C26 0.032(2) 0.027(2) 0.030(2) 0.0110(17) 0.0112(18) 0.0073(17)
C32 0.030(2) 0.024(2) 0.028(2) 0.0087(16) 0.0140(17) 0.0077(16)
C12 0.0198(18) 0.0211(19) 0.034(2) 0.0086(16) 0.0065(16) 0.0018(15)
C1 0.035(2) 0.024(2) 0.035(2) 0.0083(17) 0.0127(18) 0.0100(17)
C11 0.028(2) 0.0211(19) 0.034(2) 0.0105(16) 0.0089(17) 0.0058(15)
C6 0.028(2) 0.026(2) 0.026(2) 0.0081(16) 0.0074(16) -0.0008(16)
C22 0.030(2) 0.029(2) 0.026(2) 0.0066(17) 0.0114(17) 0.0111(17)
F2 0.100(6) 0.042(3) 0.072(4) 0.019(3) 0.000(4) -0.022(3)
C4 0.034(2) 0.036(2) 0.029(2) 0.0040(18) 0.0111(18) 0.0015(18)
C13 0.027(2) 0.0220(19) 0.035(2) 0.0095(17) 0.0094(17) 0.0021(16)
C20 0.027(2) 0.035(2) 0.031(2) 0.0001(18) 0.0075(18) 0.0076(18)
C23 0.036(2) 0.031(2) 0.035(2) 0.0091(18) 0.0166(19) 0.0080(18)
C31 0.026(2) 0.035(2) 0.031(2) 0.0084(18) 0.0066(17) 0.0051(17)
C14 0.037(2) 0.025(2) 0.042(2) 0.0082(18) 0.019(2) 0.0052(17)
C24 0.040(2) 0.046(3) 0.029(2) 0.011(2) 0.0097(19) 0.019(2)
C25 0.028(2) 0.038(2) 0.033(2) 0.0042(19) 0.0009(18) 0.0061(18)
C9 0.048(3) 0.047(3) 0.033(2) 0.011(2) 0.022(2) 0.004(2)
C28 0.039(2) 0.027(2) 0.044(2) 0.0165(19) 0.015(2) 0.0061(18)
C17 0.035(2) 0.026(2) 0.038(2) 0.0099(18) 0.0123(19) 0.0025(17)
C7 0.045(2) 0.032(2) 0.037(2) 0.0151(19) 0.014(2) 0.0067(19)
C29 0.042(3) 0.022(2) 0.062(3) 0.010(2) 0.022(2) -0.0051(19)
C3 0.043(3) 0.042(3) 0.040(2) 0.011(2) 0.023(2) 0.012(2)
C2 0.044(3) 0.033(2) 0.046(3) 0.009(2) 0.022(2) 0.017(2)
C8 0.056(3) 0.047(3) 0.035(2) 0.020(2) 0.019(2) 0.000(2)
F1 0.114(6) 0.075(4) 0.064(4) 0.000(3) 0.055(4) -0.023(4)
C18 0.033(2) 0.039(2) 0.052(3) 0.015(2) 0.012(2) -0.0020(19)
C16 0.045(2) 0.028(2) 0.041(2) 0.0190(19) 0.014(2) 0.0150(19)
C15 0.039(2) 0.022(2) 0.059(3) 0.015(2) 0.020(2) 0.0166(18)
C30 0.028(2) 0.040(2) 0.040(2) 0.005(2) 0.0093(19) 0.0017(19)
C19 0.027(2) 0.034(2) 0.045(3) 0.001(2) 0.0000(19) -0.0006(18)
N5 0.076(3) 0.059(3) 0.079(4) 0.015(3) 0.003(3) 0.015(3)
F4 0.112(6) 0.119(6) 0.064(4) 0.007(3) -0.004(3) 0.074(5)
C36 0.081(4) 0.042(3) 0.069(4) 0.022(3) 0.035(3) 0.018(3)
C33 0.048(3) 0.051(3) 0.072(4) 0.004(3) 0.009(3) 0.007(3)
C35 0.080(4) 0.047(3) 0.051(3) 0.016(3) 0.030(3) 0.024(3)
N6 0.131(5) 0.044(3) 0.100(4) 0.017(3) 0.055(4) 0.008(3)
B1 0.052(3) 0.041(3) 0.038(3) 0.008(2) 0.018(2) 0.002(2)
C34 0.059(4) 0.057(4) 0.124(6) 0.013(4) 0.016(4) 0.015(3)
F1A 0.111(17) 0.062(12) 0.054(11) 0.002(9) -0.011(10) -0.017(13)
F3A 0.089(12) 0.145(16) 0.163(17) 0.009(12) 0.076(12) -0.023(10)
F2A 0.112(17) 0.053(11) 0.075(11) -0.001(9) 0.028(12) 0.028(11)
F4A 0.156(19) 0.083(10) 0.097(11) 0.071(9) 0.022(11) 0.009(11)

loop_
_atom_type_symbol
_atom_type_description
_atom_type_scat_dispersion_real
_atom_type_scat_dispersion_imag
_atom_type_scat_source
C C 0.0033 0.0016 'International Tables Vol C Tables 4.2.6.8 and 6.1.1.4'
H H 0.0000 0.0000 'International Tables Vol C Tables 4.2.6.8 and 6.1.1.4'
B B 0.0013 0.0007 'International Tables Vol C Tables 4.2.6.8 and 6.1.1.4'
F F 0.0171 0.0103 'International Tables Vol C Tables 4.2.6.8 and 6.1.1.4'
Fe Fe 0.3463 0.8444 'International Tables Vol C Tables 4.2.6.8 and 6.1.1.4'
N N 0.0061 0.0033 'International Tables Vol C Tables 4.2.6.8 and 6.1.1.4'
O O 0.0106 0.0060 'International Tables Vol C Tables 4.2.6.8 and 6.1.1.4'

loop_
_geom_angle_atom_site_label_1
_geom_angle_atom_site_label_2
_geom_angle_atom_site_label_3
_geom_angle
_geom_angle_site_symmetry_1
_geom_angle_site_symmetry_3
_geom_angle_publ_flag
O1 Fe1 O3 95.46(11) . . ?
O1 Fe1 N1 174.07(12) . . ?
O1 Fe1 N2 93.92(12) . . ?
O1 Fe1 N3 88.70(12) . . ?
O1 Fe1 N4 89.23(11) . . ?
O3 Fe1 N1 89.51(12) . . ?
O3 Fe1 N2 87.41(12) . . ?
O3 Fe1 N3 175.40(12) . . ?
O3 Fe1 N4 94.78(12) . . ?
N2 Fe1 N1 83.05(13) . . ?
N2 Fe1 N3 94.26(13) . . ?
N3 Fe1 N1 86.45(12) . . ?
N4 Fe1 N1 93.58(12) . . ?
N4 Fe1 N2 175.98(13) . . ?
N4 Fe1 N3 83.31(13) . . ?
C12 O1 Fe1 126.7(2) . . ?
C32 O3 Fe1 125.3(2) . . ?
C13 O2 H2 109.5 . . ?
C31 O4 H4 109.5 . . ?
C5 N1 Fe1 112.6(2) . . ?
C1 N1 Fe1 129.0(3) . . ?
C1 N1 C5 118.4(3) . . ?
C10 N2 Fe1 125.0(3) . . ?
C10 N2 C6 121.2(3) . . ?
C6 N2 Fe1 113.8(2) . . ?
C21 N3 Fe1 112.3(3) . . ?
C17 N3 Fe1 128.6(3) . . ?
C17 N3 C21 119.1(3) . . ?
C26 N4 Fe1 125.3(3) . . ?
C26 N4 C22 121.2(3) . . ?
C22 N4 Fe1 113.4(2) . . ?
C32 C27 C26 123.3(3) . . ?
C32 C27 C28 119.5(4) . . ?
C28 C27 C26 117.1(4) . . ?
N3 C21 C22 117.3(3) . . ?
N3 C21 C20 121.7(4) . . ?
C22 C21 C20 120.9(4) . . ?
N2 C10 H10 117.5 . . ?
N2 C10 C11 125.1(3) . . ?
C11 C10 H10 117.5 . . ?
N1 C5 C6 117.0(3) . . ?
N1 C5 C4 122.0(3) . . ?
C4 C5 C6 121.0(4) . . ?
N4 C26 C27 125.5(4) . . ?
N4 C26 H26 117.3 . . ?
C27 C26 H26 117.3 . . ?
O3 C32 C27 125.3(3) . . ?
O3 C32 C31 116.2(3) . . ?
C27 C32 C31 118.5(3) . . ?
O1 C12 C11 125.1(3) . . ?
O1 C12 C13 117.5(3) . . ?
C11 C12 C13 117.4(3) . . ?
N1 C1 H1 118.8 . . ?
N1 C1 C2 122.4(4) . . ?
C2 C1 H1 118.8 . . ?
C10 C11 C16 117.3(3) . . ?
C12 C11 C10 123.0(3) . . ?
C12 C11 C16 119.5(3) . . ?
N2 C6 C5 113.3(3) . . ?
C7 C6 N2 127.5(4) . . ?
C7 C6 C5 119.2(4) . . ?
C21 C22 N4 113.3(3) . . ?
C23 C22 N4 126.9(4) . . ?
C23 C22 C21 119.7(4) . . ?
C5 C4 C3 117.1(4) . . ?
C9 C4 C5 118.2(4) . . ?
C9 C4 C3 124.6(4) . . ?
O2 C13 C12 116.1(3) . . ?
C14 C13 O2 122.6(4) . . ?
C14 C13 C12 121.3(4) . . ?
C21 C20 C25 118.5(4) . . ?
C21 C20 C19 117.0(4) . . ?
C19 C20 C25 124.5(4) . . ?
C22 C23 H23 120.4 . . ?
C22 C23 C24 119.2(4) . . ?
C24 C23 H23 120.4 . . ?
O4 C31 C32 120.1(3) . . ?
O4 C31 C30 119.3(4) . . ?
C30 C31 C32 120.5(4) . . ?
C13 C14 H14 119.5 . . ?
C13 C14 C15 121.0(4) . . ?
C15 C14 H14 119.5 . . ?
C23 C24 H24 119.1 . . ?
C25 C24 C23 121.8(4) . . ?
C25 C24 H24 119.1 . . ?
C20 C25 H25 120.1 . . ?
C24 C25 C20 119.8(4) . . ?
C24 C25 H25 120.1 . . ?
C4 C9 H9 119.8 . . ?
C8 C9 C4 120.5(4) . . ?
C8 C9 H9 119.8 . . ?
C27 C28 H28 119.7 . . ?
C29 C28 C27 120.5(4) . . ?
C29 C28 H28 119.7 . . ?
N3 C17 H17 119.0 . . ?
N3 C17 C18 122.1(4) . . ?
C18 C17 H17 119.0 . . ?
C6 C7 H7 120.1 . . ?
C6 C7 C8 119.7(4) . . ?
C8 C7 H7 120.1 . . ?
C28 C29 H29 120.1 . . ?
C28 C29 C30 119.8(4) . . ?
C30 C29 H29 120.1 . . ?
C4 C3 H3 120.0 . . ?
C2 C3 C4 119.9(4) . . ?
C2 C3 H3 120.0 . . ?
C1 C2 H2A 120.0 . . ?
C3 C2 C1 120.1(4) . . ?
C3 C2 H2A 120.0 . . ?
C9 C8 C7 121.4(4) . . ?
C9 C8 H8 119.3 . . ?
C7 C8 H8 119.3 . . ?
C17 C18 H18 120.1 . . ?
C19 C18 C17 119.8(4) . . ?
C19 C18 H18 120.1 . . ?
C11 C16 H16 119.4 . . ?
C15 C16 C11 121.1(4) . . ?
C15 C16 H16 119.4 . . ?
C14 C15 H15 120.2 . . ?
C16 C15 C14 119.6(4) . . ?
C16 C15 H15 120.2 . . ?
C31 C30 C29 121.1(4) . . ?
C31 C30 H30 119.4 . . ?
C29 C30 H30 119.4 . . ?
C20 C19 H19 119.9 . . ?
C18 C19 C20 120.2(4) . . ?
C18 C19 H19 119.9 . . ?
H36A C36 H36B 109.5 . . ?
H36A C36 H36C 109.5 . . ?
H36B C36 H36C 109.5 . . ?
C35 C36 H36A 109.5 . . ?
C35 C36 H36B 109.5 . . ?
C35 C36 H36C 109.5 . . ?
N5 C33 C34 175.6(7) . . ?
N6 C35 C36 179.1(7) . . ?
F3 B1 F1 110.2(6) . . ?
F3 B1 F4 109.9(7) . . ?
F2 B1 F3 113.2(9) . . ?
F2 B1 F1 106.6(6) . . ?
F2 B1 F4 110.6(7) . . ?
F4 B1 F1 106.0(6) . . ?
F3A B1 F1A 109.7(17) . . ?
F3A B1 F2A 103.3(15) . . ?
F2A B1 F1A 107(2) . . ?
F4A B1 F1A 113(2) . . ?
F4A B1 F3A 118.1(16) . . ?
F4A B1 F2A 105.2(18) . . ?
C33 C34 H34A 109.5 . . ?
C33 C34 H34B 109.5 . . ?
C33 C34 H34C 109.5 . . ?
H34A C34 H34B 109.5 . . ?
H34A C34 H34C 109.5 . . ?
H34B C34 H34C 109.5 . . ?

loop_
_geom_bond_atom_site_label_1
_geom_bond_atom_site_label_2
_geom_bond_distance
_geom_bond_site_symmetry_2
_geom_bond_publ_flag
Fe1 O1 1.876(2) . ?
Fe1 O3 1.889(3) . ?
Fe1 N1 1.985(3) . ?
Fe1 N2 1.944(3) . ?
Fe1 N3 1.978(3) . ?
Fe1 N4 1.934(3) . ?
O1 C12 1.314(4) . ?
O3 C32 1.322(4) . ?
O2 H2 0.8400 . ?
O2 C13 1.364(5) . ?
O4 H4 0.8400 . ?
O4 C31 1.371(5) . ?
N1 C5 1.367(5) . ?
N1 C1 1.325(5) . ?
N2 C10 1.298(5) . ?
N2 C6 1.421(5) . ?
N3 C21 1.368(5) . ?
N3 C17 1.333(5) . ?
N4 C26 1.284(5) . ?
N4 C22 1.430(5) . ?
F3 B1 1.354(9) . ?
C27 C26 1.423(5) . ?
C27 C32 1.407(5) . ?
C27 C28 1.413(5) . ?
C21 C22 1.404(5) . ?
C21 C20 1.407(5) . ?
C10 H10 0.9500 . ?
C10 C11 1.420(5) . ?
C5 C6 1.422(5) . ?
C5 C4 1.407(5) . ?
C26 H26 0.9500 . ?
C32 C31 1.409(5) . ?
C12 C11 1.412(5) . ?
C12 C13 1.422(5) . ?
C1 H1 0.9500 . ?
C1 C2 1.398(5) . ?
C11 C16 1.420(5) . ?
C6 C7 1.362(5) . ?
C22 C23 1.366(5) . ?
F2 B1 1.345(8) . ?
C4 C9 1.403(6) . ?
C4 C3 1.413(6) . ?
C13 C14 1.363(5) . ?
C20 C25 1.414(6) . ?
C20 C19 1.412(6) . ?
C23 H23 0.9500 . ?
C23 C24 1.425(6) . ?
C31 C30 1.372(6) . ?
C14 H14 0.9500 . ?
C14 C15 1.395(6) . ?
C24 H24 0.9500 . ?
C24 C25 1.350(6) . ?
C25 H25 0.9500 . ?
C9 H9 0.9500 . ?
C9 C8 1.360(6) . ?
C28 H28 0.9500 . ?
C28 C29 1.372(6) . ?
C17 H17 0.9500 . ?
C17 C18 1.385(6) . ?
C7 H7 0.9500 . ?
C7 C8 1.419(6) . ?
C29 H29 0.9500 . ?
C29 C30 1.384(6) . ?
C3 H3 0.9500 . ?
C3 C2 1.338(6) . ?
C2 H2A 0.9500 . ?
C8 H8 0.9500 . ?
F1 B1 1.381(8) . ?
C18 H18 0.9500 . ?
C18 C19 1.360(6) . ?
C16 H16 0.9500 . ?
C16 C15 1.360(6) . ?
C15 H15 0.9500 . ?
C30 H30 0.9500 . ?
C19 H19 0.9500 . ?
N5 C33 1.131(7) . ?
F4 B1 1.370(7) . ?
C36 H36A 0.9800 . ?
C36 H36B 0.9800 . ?
C36 H36C 0.9800 . ?
C36 C35 1.438(8) . ?
C33 C34 1.436(8) . ?
C35 N6 1.122(7) . ?
B1 F1A 1.386(19) . ?
B1 F3A 1.322(15) . ?
B1 F2A 1.350(16) . ?
B1 F4A 1.290(15) . ?
C34 H34A 0.9800 . ?
C34 H34B 0.9800 . ?
C34 H34C 0.9800 . ?

loop_
_geom_torsion_atom_site_label_1
_geom_torsion_atom_site_label_2
_geom_torsion_atom_site_label_3
_geom_torsion_atom_site_label_4
_geom_torsion
_geom_torsion_site_symmetry_1
_geom_torsion_site_symmetry_2
_geom_torsion_site_symmetry_3
_geom_torsion_site_symmetry_4
_geom_torsion_publ_flag
Fe1 O1 C12 C11 0.3(5) . . . . ?
Fe1 O1 C12 C13 179.6(2) . . . . ?
Fe1 O3 C32 C27 -6.8(5) . . . . ?
Fe1 O3 C32 C31 173.6(2) . . . . ?
Fe1 N1 C5 C6 4.4(4) . . . . ?
Fe1 N1 C5 C4 -175.4(3) . . . . ?
Fe1 N1 C1 C2 176.4(3) . . . . ?
Fe1 N2 C10 C11 -9.8(5) . . . . ?
Fe1 N2 C6 C5 -3.7(4) . . . . ?
Fe1 N2 C6 C7 175.7(3) . . . . ?
Fe1 N3 C21 C22 -3.9(4) . . . . ?
Fe1 N3 C21 C20 176.3(3) . . . . ?
Fe1 N3 C17 C18 -178.1(3) . . . . ?
Fe1 N4 C26 C27 -2.1(5) . . . . ?
Fe1 N4 C22 C21 4.1(4) . . . . ?
Fe1 N4 C22 C23 -177.2(3) . . . . ?
O1 Fe1 O3 C32 96.9(3) . . . . ?
O1 C12 C11 C10 6.0(6) . . . . ?
O1 C12 C11 C16 -178.5(4) . . . . ?
O1 C12 C13 O2 -1.1(5) . . . . ?
O1 C12 C13 C14 178.4(3) . . . . ?
O3 Fe1 O1 C12 80.3(3) . . . . ?
O3 C32 C31 O4 0.2(5) . . . . ?
O3 C32 C31 C30 -179.8(3) . . . . ?
O2 C13 C14 C15 -179.5(4) . . . . ?
O4 C31 C30 C29 178.9(4) . . . . ?
N1 Fe1 O3 C32 -86.4(3) . . . . ?
N1 C5 C6 N2 -0.5(5) . . . . ?
N1 C5 C6 C7 -179.9(3) . . . . ?
N1 C5 C4 C9 -179.7(4) . . . . ?
N1 C5 C4 C3 -1.8(6) . . . . ?
N1 C1 C2 C3 -1.0(7) . . . . ?
N2 Fe1 O1 C12 -7.5(3) . . . . ?
N2 Fe1 O3 C32 -169.5(3) . . . . ?
N2 C10 C11 C12 -0.7(6) . . . . ?
N2 C10 C11 C16 -176.3(4) . . . . ?
N2 C6 C7 C8 -179.2(4) . . . . ?
N3 Fe1 O1 C12 -101.7(3) . . . . ?
N3 C21 C22 N4 0.0(5) . . . . ?
N3 C21 C22 C23 -178.8(3) . . . . ?
N3 C21 C20 C25 -179.8(3) . . . . ?
N3 C21 C20 C19 2.7(5) . . . . ?
N3 C17 C18 C19 1.2(6) . . . . ?
N4 Fe1 O1 C12 175.0(3) . . . . ?
N4 Fe1 O3 C32 7.2(3) . . . . ?
N4 C22 C23 C24 179.7(3) . . . . ?
C27 C32 C31 O4 -179.5(3) . . . . ?
C27 C32 C31 C30 0.6(6) . . . . ?
C27 C28 C29 C30 -0.3(6) . . . . ?
C21 N3 C17 C18 0.6(6) . . . . ?
C21 C22 C23 C24 -1.7(5) . . . . ?
C21 C20 C25 C24 -1.0(6) . . . . ?
C21 C20 C19 C18 -0.8(6) . . . . ?
C10 N2 C6 C5 174.2(3) . . . . ?
C10 N2 C6 C7 -6.5(6) . . . . ?
C10 C11 C16 C15 174.7(4) . . . . ?
C5 N1 C1 C2 -1.0(6) . . . . ?
C5 C6 C7 C8 0.1(6) . . . . ?
C5 C4 C9 C8 -0.9(6) . . . . ?
C5 C4 C3 C2 -0.3(6) . . . . ?
C26 N4 C22 C21 -173.7(3) . . . . ?
C26 N4 C22 C23 5.0(6) . . . . ?
C26 C27 C32 O3 0.1(6) . . . . ?
C26 C27 C32 C31 179.7(3) . . . . ?
C26 C27 C28 C29 -179.9(4) . . . . ?
C32 C27 C26 N4 4.7(6) . . . . ?
C32 C27 C28 C29 -0.3(6) . . . . ?
C32 C31 C30 C29 -1.2(6) . . . . ?
C12 C11 C16 C15 -1.0(6) . . . . ?
C12 C13 C14 C15 0.9(6) . . . . ?
C1 N1 C5 C6 -177.8(3) . . . . ?
C1 N1 C5 C4 2.4(5) . . . . ?
C11 C12 C13 O2 178.2(3) . . . . ?
C11 C12 C13 C14 -2.2(5) . . . . ?
C11 C16 C15 C14 -0.3(6) . . . . ?
C6 N2 C10 C11 172.6(3) . . . . ?
C6 C5 C4 C9 0.6(6) . . . . ?
C6 C5 C4 C3 178.5(4) . . . . ?
C6 C7 C8 C9 -0.5(7) . . . . ?
C22 N4 C26 C27 175.5(3) . . . . ?
C22 C21 C20 C25 0.4(5) . . . . ?
C22 C21 C20 C19 -177.1(3) . . . . ?
C22 C23 C24 C25 1.2(6) . . . . ?
C4 C5 C6 N2 179.2(3) . . . . ?
C4 C5 C6 C7 -0.2(6) . . . . ?
C4 C9 C8 C7 0.9(7) . . . . ?
C4 C3 C2 C1 1.6(7) . . . . ?
C13 C12 C11 C10 -173.3(3) . . . . ?
C13 C12 C11 C16 2.2(5) . . . . ?
C13 C14 C15 C16 0.4(6) . . . . ?
C20 C21 C22 N4 179.8(3) . . . . ?
C20 C21 C22 C23 1.0(5) . . . . ?
C23 C24 C25 C20 0.2(6) . . . . ?
C25 C20 C19 C18 -178.1(4) . . . . ?
C9 C4 C3 C2 177.5(4) . . . . ?
C28 C27 C26 N4 -175.7(4) . . . . ?
C28 C27 C32 O3 -179.5(3) . . . . ?
C28 C27 C32 C31 0.1(5) . . . . ?
C28 C29 C30 C31 1.0(6) . . . . ?
C17 N3 C21 C22 177.1(3) . . . . ?
C17 N3 C21 C20 -2.7(5) . . . . ?
C17 C18 C19 C20 -1.1(6) . . . . ?
C3 C4 C9 C8 -178.6(4) . . . . ?
C19 C20 C25 C24 176.3(4) . . . . ?
